data_7246223
loop_
_publ_author_name
'Yue, Zhi-Yuan'
'Luo, Wang'
'Wang, Na'
'Li, Hua-Kai'
'Xu, Ze-Jiang'
'Feng, Yan'
'Shi, Chao'
'Ye, Heng-Yun'
'Miao, Le-Ping'

_publ_section_title
;
 Two-dimensional organic--inorganic hybrid perovskite ferroelastics:
 (PEA)2[CdCl4], (3-FPEA)2[CdCl4], and (4-FPEA)2[CdCl4]
;
_journal_issue 8
_journal_name_full CrystEngComm
_journal_page_first 1270
_journal_page_last 1275
_journal_paper_doi 10.1039/D2CE01390H
_journal_volume 25
_journal_year 2023
_chemical_formula_moiety 'Cd Cl4, 2(C8 H11 F N)'
_chemical_formula_sum 'C16 H22 Cd Cl4 F2 N2'
_chemical_formula_weight 534.57
_space_group_crystal_system monoclinic
_space_group_IT_number 14
_space_group_name_Hall '-P 2ybc'
_space_group_name_H-M_alt 'P 1 21/c 1'
_atom_sites_solution_hydrogens geom
_audit_creation_date 2022-09-24
_audit_creation_method
;
Olex2 1.5
(compiled 2021.11.18 svn.ra9532c28 for OlexSys, GUI svn.r6429)
;
_audit_update_record
;
2022-12-15 deposited with the CCDC.	2023-01-13 downloaded from the CCDC.
;
_cell_angle_alpha 90
_cell_angle_beta 94.274(7)
_cell_angle_gamma 90
_cell_formula_units_Z 2
_cell_length_a 20.0721(17)
_cell_length_b 7.3523(6)
_cell_length_c 7.4427(5)
_cell_measurement_reflns_used 6091
_cell_measurement_temperature 293.00(10)
_cell_measurement_theta_max 31.0210
_cell_measurement_theta_min 2.9690
_cell_volume 1095.31(15)
_computing_cell_refinement 'CrysAlisPro 1.171.41.112a (Rigaku OD, 2021)'
_computing_data_collection 'CrysAlisPro 1.171.41.112a (Rigaku OD, 2021)'
_computing_data_reduction 'CrysAlisPro 1.171.41.112a (Rigaku OD, 2021)'
_computing_molecular_graphics 'Olex2 1.5 (Dolomanov et al., 2009)'
_computing_publication_material 'Olex2 1.5 (Dolomanov et al., 2009)'
_computing_structure_refinement 'SHELXL 2018/3 (Sheldrick, 2015)'
_computing_structure_solution 'SHELXT 2014/5 (Sheldrick, 2014)'
_diffrn_ambient_environment air
_diffrn_ambient_temperature 293.00(10)
_diffrn_detector 'Hybrid Pixel Array Detector'
_diffrn_detector_area_resol_mean 10.0000
_diffrn_detector_type HyPix
_diffrn_measured_fraction_theta_full 0.999
_diffrn_measured_fraction_theta_max 0.807
_diffrn_measurement_details
;
List of Runs (angles in degrees, time in seconds):

  # Type    Start    End  Width  t~exp~   \w     \q     \k     \f   Frames
#--------------------------------------------------------------------------
  1  \w    -24.00  10.00   0.50    0.06    --    5.00  91.00 122.00   68
  2  \w     -9.00  36.00   0.50    0.06    --    5.00 -99.00 150.00   90
  3  \w    -33.00  -7.00   0.50    0.06    --    5.00 -91.00   8.00   52
  4  \w      1.00  28.00   0.50    0.06    --    5.00 -91.00   8.00   54
  5  \w    -17.00  33.00   0.50    0.06    --    5.00 -99.00-120.00  100
  6  \w    -17.00  28.00   0.50    0.06    --   -5.46 -99.00 -30.00   90
  7  \w    -78.00   1.00   0.50    0.06    --   -5.46 -37.00 120.00  158
;
_diffrn_measurement_device 'four-circle diffractometer'
_diffrn_measurement_device_type 'XtaLAB Synergy R, HyPix'
_diffrn_measurement_method '\w scans'
_diffrn_orient_matrix_type 'CrysAlisPro convention (1999,Acta A55,543-557)'
_diffrn_orient_matrix_UB_11 -0.0215743000
_diffrn_orient_matrix_UB_12 0.0358629000
_diffrn_orient_matrix_UB_13 -0.0711423000
_diffrn_orient_matrix_UB_21 0.0193226000
_diffrn_orient_matrix_UB_22 0.0807388000
_diffrn_orient_matrix_UB_23 0.0007889000
_diffrn_orient_matrix_UB_31 0.0203323000
_diffrn_orient_matrix_UB_32 -0.0387295000
_diffrn_orient_matrix_UB_33 -0.0640108000
_diffrn_radiation_monochromator mirror
_diffrn_radiation_probe x-ray
_diffrn_radiation_type 'Mo K\a'
_diffrn_radiation_wavelength 0.71073
_diffrn_reflns_av_R_equivalents 0.0711
_diffrn_reflns_av_unetI/netI 0.0555
_diffrn_reflns_Laue_measured_fraction_full 0.999
_diffrn_reflns_Laue_measured_fraction_max 0.807
_diffrn_reflns_limit_h_max 26
_diffrn_reflns_limit_h_min -27
_diffrn_reflns_limit_k_max 9
_diffrn_reflns_limit_k_min -10
_diffrn_reflns_limit_l_max 10
_diffrn_reflns_limit_l_min -9
_diffrn_reflns_number 10742
_diffrn_reflns_point_group_measured_fraction_full 0.999
_diffrn_reflns_point_group_measured_fraction_max 0.807
_diffrn_reflns_theta_full 25.242
_diffrn_reflns_theta_max 31.034
_diffrn_reflns_theta_min 2.035
_diffrn_source 'micro-focus sealed X-ray tube'
_diffrn_source_type 'Mova (Mo) X-ray Source'
_exptl_absorpt_coefficient_mu 1.503
_exptl_absorpt_correction_T_max 1.00000
_exptl_absorpt_correction_T_min 0.26267
_exptl_absorpt_correction_type multi-scan
_exptl_absorpt_process_details
;
CrysAlisPro 1.171.41.112a (Rigaku Oxford Diffraction, 2021)
Empirical absorption correction using spherical harmonics,
implemented in SCALE3 ABSPACK scaling algorithm.
;
_exptl_crystal_density_diffrn 1.621
_exptl_crystal_description plate
_exptl_crystal_F_000 532
_exptl_crystal_size_max 0.1
_exptl_crystal_size_mid 0.1
_exptl_crystal_size_min 0.1
_refine_diff_density_max 0.928
_refine_diff_density_min -1.145
_refine_diff_density_rms 0.139
_refine_ls_extinction_method none
_refine_ls_goodness_of_fit_ref 0.993
_refine_ls_hydrogen_treatment constr
_refine_ls_matrix_type full
_refine_ls_number_parameters 116
_refine_ls_number_reflns 3498
_refine_ls_number_restraints 0
_refine_ls_restrained_S_all 0.993
_refine_ls_R_factor_all 0.0514
_refine_ls_R_factor_gt 0.0419
_refine_ls_shift/su_max 0.000
_refine_ls_shift/su_mean 0.000
_refine_ls_structure_factor_coef Fsqd
_refine_ls_weighting_details 'w=1/[\s^2^(Fo^2^)+(0.0706P)^2^] where P=(Fo^2^+2Fc^2^)/3'
_refine_ls_weighting_scheme calc
_refine_ls_wR_factor_gt 0.1071
_refine_ls_wR_factor_ref 0.1133
_reflns_Friedel_coverage 0.000
_reflns_number_gt 2324
_reflns_number_total 3498
_reflns_threshold_expression 'I > 2\s(I)'
_cod_data_source_file d2ce01390h5.cif
_cod_data_source_block 3_293k
_cod_depositor_comments 'Adding full bibliography for 7246220--7246225.cif.'
_cod_database_code 7246223
_shelx_shelxl_version_number 2018/3
_chemical_oxdiff_formula 'F Cd Cl C H N'
_shelx_space_group_comment
;
The symmetry employed for this shelxl refinement is uniquely defined
by the following loop, which should always be used as a source of
symmetry information in preference to the above space-group names.
They are only intended as comments.
;
_shelx_estimated_absorpt_t_max 0.864
_shelx_estimated_absorpt_t_min 0.864
_olex2_refinement_description
;
1. Fixed Uiso
 At 1.2 times of:
  All C(H) groups, All C(H,H) groups, All N(H,H,H) groups
2.a Secondary CH2 refined with riding coordinates:
 C11(H11A,H11B), C10(H10A,H10B)
2.b Aromatic/amide H refined with riding coordinates:
 C9(H9), C8(H8), C5(H5), C6(H6)
2.c Idealised Me refined as rotating group:
 N12(H12A,H12B,H12C)
;
_olex2_submission_special_instructions 'No special instructions were received'
_oxdiff_exptl_absorpt_empirical_details
;
Empirical correction (ABSPACK) includes:
- Absorption correction using spherical harmonics
- Frame scaling
;
_oxdiff_exptl_absorpt_empirical_full_max 5.557
_oxdiff_exptl_absorpt_empirical_full_min 0.168

loop_
_space_group_symop_operation_xyz
'x, y, z'
'-x, y+1/2, -z+1/2'
'-x, -y, -z'
'x, -y-1/2, z-1/2'

loop_
_atom_site_label
_atom_site_type_symbol
_atom_site_fract_x
_atom_site_fract_y
_atom_site_fract_z
_atom_site_U_iso_or_equiv
_atom_site_adp_type
_atom_site_occupancy
_atom_site_site_symmetry_order
_atom_site_calc_flag
_atom_site_refinement_flags_posn
_atom_site_refinement_flags_adp
_atom_site_refinement_flags_occupancy
_atom_site_disorder_assembly
_atom_site_disorder_group
Cd1 Cd 0.500000 1.000000 0.500000 0.02945(13) Uani 1 2 d S . P . .
Cl2 Cl 0.48470(4) 0.72413(10) 0.27243(9) 0.0422(2) Uani 1 1 d . . . . .
Cl3 Cl 0.62630(4) 0.95299(13) 0.53796(11) 0.0451(2) Uani 1 1 d . . . . .
N12 N 0.38465(17) 0.4888(3) 0.5064(5) 0.0479(8) Uani 1 1 d . . . . .
H12A H 0.415320 0.553311 0.453927 0.058 Uiso 1 1 calc R U . . .
H12B H 0.390920 0.370983 0.486242 0.058 Uiso 1 1 calc R U . . .
H12C H 0.388229 0.509842 0.624492 0.058 Uiso 1 1 calc R U . . .
C11 C 0.3172(2) 0.5428(5) 0.4307(6) 0.0541(8) Uani 1 1 d . . . . .
H11A H 0.310647 0.501437 0.306895 0.065 Uiso 1 1 calc R U . . .
H11B H 0.313576 0.674336 0.430953 0.065 Uiso 1 1 calc R U . . .
C4 C 0.1949(2) 0.4897(5) 0.4489(7) 0.0596(12) Uani 1 1 d . . . . .
C10 C 0.2639(2) 0.4630(7) 0.5381(7) 0.0688(12) Uani 1 1 d . . . . .
H10A H 0.266283 0.519275 0.656319 0.083 Uiso 1 1 calc R U . . .
H10B H 0.272157 0.333913 0.554557 0.083 Uiso 1 1 calc R U . . .
F13 F 0.00414(19) 0.5511(6) 0.2154(7) 0.1283(14) Uani 1 1 d . . . . .
C9 C 0.1683(2) 0.3755(8) 0.3164(8) 0.0978(17) Uani 1 1 d . . . . .
H9 H 0.194052 0.279421 0.279215 0.117 Uiso 1 1 calc R U . . .
C7 C 0.0678(3) 0.5319(9) 0.2926(9) 0.0840(16) Uani 1 1 d . . . . .
C8 C 0.1053(3) 0.3984(9) 0.2376(8) 0.1026(19) Uani 1 1 d . . . . .
H8 H 0.088966 0.320756 0.145962 0.123 Uiso 1 1 calc R U . . .
C5 C 0.1548(2) 0.6297(8) 0.4969(7) 0.0957(17) Uani 1 1 d . . . . .
H5 H 0.171122 0.713611 0.582834 0.115 Uiso 1 1 calc R U . . .
C6 C 0.0906(3) 0.6477(9) 0.4194(8) 0.108(2) Uani 1 1 d . . . . .
H6 H 0.063271 0.740833 0.455938 0.130 Uiso 1 1 calc R U . . .

loop_
_atom_site_aniso_label
_atom_site_aniso_U_11
_atom_site_aniso_U_22
_atom_site_aniso_U_33
_atom_site_aniso_U_23
_atom_site_aniso_U_13
_atom_site_aniso_U_12
Cd1 0.0413(2) 0.02393(19) 0.02293(18) 0.00010(7) 0.00117(12) 0.00093(8)
Cl2 0.0615(5) 0.0323(3) 0.0327(3) -0.0108(2) 0.0024(3) 0.0015(3)
Cl3 0.0408(4) 0.0482(4) 0.0462(4) -0.0011(3) 0.0028(3) 0.0008(3)
N12 0.0424(18) 0.0508(19) 0.050(2) 0.0039(10) -0.0002(14) -0.0035(10)
C11 0.054(2) 0.0538(17) 0.054(2) 0.0057(18) 0.0011(17) -0.0006(18)
C4 0.050(2) 0.074(3) 0.056(3) 0.0018(15) 0.011(2) 0.0076(15)
C10 0.047(2) 0.098(3) 0.062(3) 0.018(2) 0.0074(19) 0.011(2)
F13 0.0545(17) 0.194(3) 0.133(3) 0.001(3) -0.021(2) 0.006(2)
C9 0.065(3) 0.107(4) 0.122(5) -0.045(4) 0.011(3) 0.002(3)
C7 0.047(3) 0.119(4) 0.084(4) -0.002(3) -0.004(2) 0.001(3)
C8 0.066(3) 0.132(5) 0.108(4) -0.042(4) -0.004(3) -0.013(3)
C5 0.077(3) 0.118(4) 0.088(3) -0.041(3) -0.017(3) 0.033(3)
C6 0.071(3) 0.137(5) 0.114(4) -0.032(4) -0.010(3) 0.043(3)

loop_
_atom_type_symbol
_atom_type_description
_atom_type_scat_dispersion_real
_atom_type_scat_dispersion_imag
_atom_type_scat_source
C C 0.0033 0.0016 'International Tables Vol C Tables 4.2.6.8 and 6.1.1.4'
H H 0.0000 0.0000 'International Tables Vol C Tables 4.2.6.8 and 6.1.1.4'
Cd Cd -0.8075 1.2024 'International Tables Vol C Tables 4.2.6.8 and 6.1.1.4'
Cl Cl 0.1484 0.1585 'International Tables Vol C Tables 4.2.6.8 and 6.1.1.4'
F F 0.0171 0.0103 'International Tables Vol C Tables 4.2.6.8 and 6.1.1.4'
N N 0.0061 0.0033 'International Tables Vol C Tables 4.2.6.8 and 6.1.1.4'

loop_
_geom_angle_atom_site_label_1
_geom_angle_atom_site_label_2
_geom_angle_atom_site_label_3
_geom_angle
_geom_angle_site_symmetry_1
_geom_angle_site_symmetry_3
_geom_angle_publ_flag
Cl2 Cd1 Cl2 180.0 . 3_676 ?
Cl2 Cd1 Cl2 89.918(8) 3_676 2_655 ?
Cl2 Cd1 Cl2 90.082(7) . 2_655 ?
Cl2 Cd1 Cl2 89.918(7) . 4_576 ?
Cl2 Cd1 Cl2 180.0 2_655 4_576 ?
Cl2 Cd1 Cl2 90.082(8) 3_676 4_576 ?
Cl3 Cd1 Cl2 88.05(3) . 3_676 ?
Cl3 Cd1 Cl2 88.05(3) 3_676 . ?
Cl3 Cd1 Cl2 90.11(3) . 4_576 ?
Cl3 Cd1 Cl2 91.95(3) 3_676 3_676 ?
Cl3 Cd1 Cl2 91.95(3) . . ?
Cl3 Cd1 Cl2 89.89(3) . 2_655 ?
Cl3 Cd1 Cl2 90.11(3) 3_676 2_655 ?
Cl3 Cd1 Cl2 89.89(3) 3_676 4_576 ?
Cl3 Cd1 Cl3 180.0 . 3_676 ?
Cd1 Cl2 Cd1 162.29(4) . 2_645 ?
H12A N12 H12B 109.5 . . ?
H12A N12 H12C 109.5 . . ?
H12B N12 H12C 109.5 . . ?
C11 N12 H12A 109.5 . . ?
C11 N12 H12B 109.5 . . ?
C11 N12 H12C 109.5 . . ?
N12 C11 H11A 109.4 . . ?
N12 C11 H11B 109.4 . . ?
N12 C11 C10 111.1(3) . . ?
H11A C11 H11B 108.0 . . ?
C10 C11 H11A 109.4 . . ?
C10 C11 H11B 109.4 . . ?
C9 C4 C10 122.3(4) . . ?
C5 C4 C10 121.5(4) . . ?
C5 C4 C9 116.3(5) . . ?
C11 C10 C4 112.5(4) . . ?
C11 C10 H10A 109.1 . . ?
C11 C10 H10B 109.1 . . ?
C4 C10 H10A 109.1 . . ?
C4 C10 H10B 109.1 . . ?
H10A C10 H10B 107.8 . . ?
C4 C9 H9 118.9 . . ?
C8 C9 C4 122.2(5) . . ?
C8 C9 H9 118.9 . . ?
C8 C7 F13 118.8(6) . . ?
C8 C7 C6 121.6(5) . . ?
C6 C7 F13 119.6(5) . . ?
C9 C8 H8 120.3 . . ?
C7 C8 C9 119.3(5) . . ?
C7 C8 H8 120.3 . . ?
C4 C5 H5 119.6 . . ?
C4 C5 C6 120.8(5) . . ?
C6 C5 H5 119.6 . . ?
C7 C6 C5 119.9(5) . . ?
C7 C6 H6 120.1 . . ?
C5 C6 H6 120.1 . . ?

loop_
_geom_bond_atom_site_label_1
_geom_bond_atom_site_label_2
_geom_bond_distance
_geom_bond_site_symmetry_2
_geom_bond_publ_flag
Cd1 Cl2 2.6483(6) 4_576 ?
Cd1 Cl2 2.6483(6) 2_655 ?
Cd1 Cl2 2.6457(6) 3_676 ?
Cd1 Cl2 2.6457(6) . ?
Cd1 Cl3 2.5534(8) . ?
Cd1 Cl3 2.5534(8) 3_676 ?
N12 H12A 0.8900 . ?
N12 H12B 0.8900 . ?
N12 H12C 0.8900 . ?
N12 C11 1.482(5) . ?
C11 H11A 0.9700 . ?
C11 H11B 0.9700 . ?
C11 C10 1.502(6) . ?
C4 C10 1.503(7) . ?
C4 C9 1.372(7) . ?
C4 C5 1.370(6) . ?
C10 H10A 0.9700 . ?
C10 H10B 0.9700 . ?
F13 C7 1.369(6) . ?
C9 H9 0.9300 . ?
C9 C8 1.364(7) . ?
C7 C8 1.321(8) . ?
C7 C6 1.327(8) . ?
C8 H8 0.9300 . ?
C5 H5 0.9300 . ?
C5 C6 1.379(6) . ?
C6 H6 0.9300 . ?

loop_
_geom_torsion_atom_site_label_1
_geom_torsion_atom_site_label_2
_geom_torsion_atom_site_label_3
_geom_torsion_atom_site_label_4
_geom_torsion
_geom_torsion_site_symmetry_1
_geom_torsion_site_symmetry_2
_geom_torsion_site_symmetry_3
_geom_torsion_site_symmetry_4
_geom_torsion_publ_flag
N12 C11 C10 C4 -170.8(3) . . . . ?
C4 C9 C8 C7 -1.6(10) . . . . ?
C4 C5 C6 C7 -2.2(10) . . . . ?
C10 C4 C9 C8 179.0(5) . . . . ?
C10 C4 C5 C6 -177.2(5) . . . . ?
F13 C7 C8 C9 -178.5(6) . . . . ?
F13 C7 C6 C5 -179.6(6) . . . . ?
C9 C4 C10 C11 83.1(6) . . . . ?
C9 C4 C5 C6 2.4(9) . . . . ?
C8 C7 C6 C5 -0.1(11) . . . . ?
C5 C4 C10 C11 -97.3(6) . . . . ?
C5 C4 C9 C8 -0.6(9) . . . . ?
C6 C7 C8 C9 1.9(11) . . . . ?
